data_7034564
loop_
_publ_author_name
'Santra, Saikat'
'Mukherjee, Sandip'
'Bej, Somnath'
'Saha, Subrata'
'Ghosh, Pradyut'

_publ_section_title
;
 Amino-ether macrocycle that forms Cu(II) templated threaded heteroleptic
 complexes: a detailed selectivity, structural and theoretical
 investigations.
;
_journal_issue 34
_journal_name_full 'Dalton transactions (Cambridge, England : 2003)'
_journal_page_first 15198
_journal_page_last 15211
_journal_paper_doi 10.1039/c5dt00596e
_journal_volume 44
_journal_year 2015
_chemical_formula_moiety 'C40 H43 Cu N5 O4, 2(F6 P)'
_chemical_formula_sum 'C40 H43 Cu F12 N5 O4 P2'
_chemical_formula_weight 1011.27
_chemical_name_systematic
;
 ?
;
_space_group_crystal_system monoclinic
_space_group_IT_number 14
_space_group_name_Hall '-P 2ybc'
_space_group_name_H-M_alt 'P 1 21/c 1'
_symmetry_space_group_name_Hall '-P 2ybc'
_symmetry_space_group_name_H-M 'P 1 21/c 1'
_atom_sites_solution_hydrogens geom
_audit_creation_method SHELXL-2014
_audit_update_record
;
2015-03-19 deposited with the CCDC.
2015-03-23 downloaded from the CCDC.
;
_cell_angle_alpha 90
_cell_angle_beta 105.740(8)
_cell_angle_gamma 90
_cell_formula_units_Z 4
_cell_length_a 19.500(6)
_cell_length_b 10.305(3)
_cell_length_c 24.405(7)
_cell_measurement_reflns_used 5606
_cell_measurement_temperature 150(2)
_cell_measurement_theta_max 21.791
_cell_measurement_theta_min 1.085
_cell_volume 4720(2)
_computing_cell_refinement 'Bruker SMART'
_computing_data_collection 'Bruker SMART'
_computing_data_reduction 'Bruker SAINT'
_computing_molecular_graphics DIAMOND-3.0
_computing_publication_material WinGX
_computing_structure_refinement 'SHELXL-2014 (Sheldrick, 2014)'
_computing_structure_solution 'SHELXL-2014 (Sheldrick, 2014)'
_diffrn_ambient_temperature 150(2)
_diffrn_measured_fraction_theta_full 0.997
_diffrn_measured_fraction_theta_max 0.995
_diffrn_measurement_device_type 'Bruker APEX-II CCD'
_diffrn_measurement_method '\f and \w scans'
_diffrn_radiation_type MoK\a
_diffrn_radiation_wavelength 0.71073
_diffrn_reflns_av_R_equivalents 0.0436
_diffrn_reflns_av_unetI/netI 0.0260
_diffrn_reflns_Laue_measured_fraction_full 0.997
_diffrn_reflns_Laue_measured_fraction_max 0.995
_diffrn_reflns_limit_h_max 20
_diffrn_reflns_limit_h_min -20
_diffrn_reflns_limit_k_max 10
_diffrn_reflns_limit_k_min -10
_diffrn_reflns_limit_l_max 25
_diffrn_reflns_limit_l_min -25
_diffrn_reflns_number 40432
_diffrn_reflns_point_group_measured_fraction_full 0.997
_diffrn_reflns_point_group_measured_fraction_max 0.995
_diffrn_reflns_theta_full 21.791
_diffrn_reflns_theta_max 21.791
_diffrn_reflns_theta_min 1.085
_diffrn_source 'fine-focus sealed tube'
_exptl_absorpt_coefficient_mu 0.621
_exptl_absorpt_correction_T_max 0.8739
_exptl_absorpt_correction_T_min 0.8111
_exptl_absorpt_correction_type multi-scan
_exptl_absorpt_process_details SADABS
_exptl_crystal_colour green
_exptl_crystal_density_diffrn 1.423
_exptl_crystal_description block
_exptl_crystal_F_000 2068
_exptl_crystal_size_max 0.40
_exptl_crystal_size_mid 0.22
_exptl_crystal_size_min 0.20
_refine_diff_density_max 0.694
_refine_diff_density_min -0.438
_refine_diff_density_rms 0.053
_refine_ls_extinction_method none
_refine_ls_goodness_of_fit_ref 1.057
_refine_ls_hydrogen_treatment constr
_refine_ls_matrix_type full
_refine_ls_number_parameters 577
_refine_ls_number_reflns 5606
_refine_ls_number_restraints 0
_refine_ls_restrained_S_all 1.057
_refine_ls_R_factor_all 0.0635
_refine_ls_R_factor_gt 0.0530
_refine_ls_shift/su_max 0.001
_refine_ls_shift/su_mean 0.000
_refine_ls_structure_factor_coef Fsqd
_refine_ls_weighting_details 'w=1/[\s^2^(Fo^2^)+(0.0729P)^2^+6.4388P] where P=(Fo^2^+2Fc^2^)/3'
_refine_ls_weighting_scheme calc
_refine_ls_wR_factor_gt 0.1430
_refine_ls_wR_factor_ref 0.1493
_reflns_Friedel_coverage 0.000
_reflns_number_gt 4600
_reflns_number_total 5606
_reflns_threshold_expression 'I > 2\s(I)'
_cod_data_source_file c5dt00596e2.cif
_cod_data_source_block PRT1
_cod_depositor_comments
;
The following automatic conversions were performed:

'_exptl_absorpt_correction_type' value 'MULTI-SCAN' changed to
'multi-scan' according to
/usr/data/users/saulius/crontab/automatic-downloads/rss-feeds/RSC/lib/dictionaries/cif_core.dic
dictionary named 'cif_core.dic' version 2.4.2 from 2011-04-26.

Automatic conversion script
Id: cif_fix_values 3105 2015-03-04 15:46:00Z robertas 

 Adding full bibliography for 7034563--7034567.cif.
;
_cod_original_cell_volume 4721(2)
_cod_database_code 7034564
_shelx_space_group_comment
;
The symmetry employed for this shelxl refinement is uniquely defined
by the following loop, which should always be used as a source of
symmetry information in preference to the above space-group names.
They are only intended as comments.
;
_shelxl_version_number 2014-3

loop_
_space_group_symop_operation_xyz
'x, y, z'
'-x, y+1/2, -z+1/2'
'-x, -y, -z'
'x, -y-1/2, z-1/2'

loop_
_atom_site_label
_atom_site_type_symbol
_atom_site_fract_x
_atom_site_fract_y
_atom_site_fract_z
_atom_site_U_iso_or_equiv
_atom_site_adp_type
_atom_site_occupancy
_atom_site_site_symmetry_order
_atom_site_calc_flag
_atom_site_refinement_flags_posn
_atom_site_refinement_flags_adp
C1 C 0.1103(3) -0.1897(5) 0.6408(2) 0.0729(15) Uani 1 1 d . .
H1A H 0.1319 -0.2706 0.6337 0.087 Uiso 1 1 calc R U
H1B H 0.1417 -0.1190 0.6374 0.087 Uiso 1 1 calc R U
C2 C 0.0391(3) -0.1730(5) 0.5987(2) 0.0758(15) Uani 1 1 d . .
H2A H 0.0418 -0.1960 0.5608 0.091 Uiso 1 1 calc R U
H2B H 0.0040 -0.2283 0.6086 0.091 Uiso 1 1 calc R U
C3 C -0.0422(3) 0.0001(6) 0.56320(19) 0.0614(13) Uani 1 1 d . .
C4 C -0.0902(3) -0.0817(6) 0.5276(2) 0.0767(16) Uani 1 1 d . .
H4 H -0.0806 -0.1701 0.5277 0.092 Uiso 1 1 calc R U
C5 C -0.1524(3) -0.0335(8) 0.4920(2) 0.0910(19) Uani 1 1 d . .
H5 H -0.1847 -0.0893 0.4682 0.109 Uiso 1 1 calc R U
C6 C -0.1664(3) 0.0948(8) 0.4918(2) 0.0927(19) Uani 1 1 d . .
H6 H -0.2085 0.1267 0.4677 0.111 Uiso 1 1 calc R U
C7 C -0.1191(3) 0.1798(6) 0.5268(2) 0.0766(16) Uani 1 1 d . .
H7 H -0.1294 0.2679 0.5265 0.092 Uiso 1 1 calc R U
C8 C -0.0567(3) 0.1323(5) 0.56216(19) 0.0609(13) Uani 1 1 d . .
C9 C -0.0112(3) 0.3446(5) 0.5885(2) 0.0693(14) Uani 1 1 d . .
H9A H -0.0543 0.3772 0.5963 0.083 Uiso 1 1 calc R U
H9B H -0.0134 0.3639 0.5492 0.083 Uiso 1 1 calc R U
C10 C 0.0527(3) 0.4086(5) 0.6273(2) 0.0666(14) Uani 1 1 d . .
H10A H 0.0954 0.3600 0.6278 0.080 Uiso 1 1 calc R U
H10B H 0.0579 0.4960 0.6142 0.080 Uiso 1 1 calc R U
C11 C 0.0991(2) 0.4465(4) 0.7275(2) 0.0527(12) Uani 1 1 d . .
C12 C 0.0851(3) 0.4472(4) 0.7800(2) 0.0556(12) Uani 1 1 d . .
H12 H 0.0390 0.4323 0.7826 0.067 Uiso 1 1 calc R U
C13 C 0.1381(3) 0.4694(4) 0.8278(2) 0.0607(13) Uani 1 1 d . .
H13 H 0.1274 0.4716 0.8626 0.073 Uiso 1 1 calc R U
C14 C 0.2085(3) 0.4891(4) 0.8264(2) 0.0545(12) Uani 1 1 d . .
C15 C 0.2203(2) 0.4939(4) 0.7729(2) 0.0542(12) Uani 1 1 d . .
H15 H 0.2661 0.5112 0.7702 0.065 Uiso 1 1 calc R U
C16 C 0.1675(2) 0.4742(4) 0.7241(2) 0.0540(12) Uani 1 1 d . .
H16 H 0.1771 0.4794 0.6888 0.065 Uiso 1 1 calc R U
C17 C 0.2669(3) 0.5057(5) 0.8796(2) 0.0659(13) Uani 1 1 d . .
H17A H 0.2588 0.5849 0.8983 0.079 Uiso 1 1 calc R U
H17B H 0.3117 0.5151 0.8698 0.079 Uiso 1 1 calc R U
C18 C 0.3251(3) 0.4223(5) 0.9754(2) 0.0726(15) Uani 1 1 d . .
H18A H 0.3128 0.3739 1.0055 0.087 Uiso 1 1 calc R U
H18B H 0.3245 0.5141 0.9841 0.087 Uiso 1 1 calc R U
C19 C 0.3972(3) 0.3840(6) 0.9717(2) 0.0777(16) Uani 1 1 d . .
H19A H 0.4116 0.4393 0.9447 0.093 Uiso 1 1 calc R U
H19B H 0.4314 0.3943 1.0086 0.093 Uiso 1 1 calc R U
C20 C 0.4024(3) 0.1503(6) 0.9973(2) 0.0910(18) Uani 1 1 d . .
H20A H 0.3664 0.1646 1.0173 0.109 Uiso 1 1 calc R U
H20B H 0.4488 0.1567 1.0245 0.109 Uiso 1 1 calc R U
C21 C 0.3933(3) 0.0203(6) 0.9712(2) 0.0917(19) Uani 1 1 d . .
H21A H 0.3914 -0.0440 0.9997 0.110 Uiso 1 1 calc R U
H21B H 0.4339 0.0005 0.9568 0.110 Uiso 1 1 calc R U
C22 C 0.3322(4) -0.0997(6) 0.8897(3) 0.098(2) Uani 1 1 d . .
H22A H 0.3392 -0.1751 0.9144 0.117 Uiso 1 1 calc R U
H22B H 0.3746 -0.0905 0.8765 0.117 Uiso 1 1 calc R U
C23 C 0.2704(3) -0.1271(5) 0.8388(3) 0.0749(15) Uani 1 1 d . .
C24 C 0.2020(4) -0.1535(5) 0.8425(2) 0.0742(15) Uani 1 1 d . .
H24 H 0.1935 -0.1551 0.8782 0.089 Uiso 1 1 calc R U
C25 C 0.1470(3) -0.1773(4) 0.7954(2) 0.0674(14) Uani 1 1 d . .
H25 H 0.1016 -0.1937 0.7993 0.081 Uiso 1 1 calc R U
C26 C 0.1584(3) -0.1770(4) 0.7418(2) 0.0638(14) Uani 1 1 d . .
C27 C 0.2275(3) -0.1596(5) 0.7383(2) 0.0711(15) Uani 1 1 d . .
H27 H 0.2372 -0.1650 0.7031 0.085 Uiso 1 1 calc R U
C28 C 0.2811(3) -0.1350(5) 0.7856(3) 0.0762(15) Uani 1 1 d . .
H28 H 0.3269 -0.1229 0.7819 0.091 Uiso 1 1 calc R U
C29 C 0.1474(3) 0.1503(4) 0.8548(2) 0.0599(13) Uani 1 1 d . .
H29 H 0.1468 0.1507 0.8928 0.072 Uiso 1 1 calc R U
C30 C 0.0835(3) 0.1273(5) 0.8126(3) 0.0686(14) Uani 1 1 d . .
H30 H 0.0411 0.1154 0.8224 0.082 Uiso 1 1 calc R U
C31 C 0.0846(3) 0.1226(5) 0.7576(3) 0.0688(14) Uani 1 1 d . .
H31 H 0.0427 0.1063 0.7293 0.083 Uiso 1 1 calc R U
C32 C 0.1527(3) 0.1395(5) 0.6856(2) 0.0695(15) Uani 1 1 d . .
H32 H 0.1124 0.1220 0.6560 0.083 Uiso 1 1 calc R U
C33 C 0.2146(4) 0.1619(5) 0.6743(2) 0.0745(15) Uani 1 1 d . .
H33 H 0.2168 0.1576 0.6367 0.089 Uiso 1 1 calc R U
C34 C 0.3432(4) 0.2235(6) 0.7076(3) 0.0848(18) Uani 1 1 d . .
H34 H 0.3483 0.2212 0.6708 0.102 Uiso 1 1 calc R U
C35 C 0.3983(3) 0.2563(7) 0.7510(3) 0.0894(18) Uani 1 1 d . .
H35 H 0.4414 0.2802 0.7445 0.107 Uiso 1 1 calc R U
C36 C 0.3913(3) 0.2549(5) 0.8058(2) 0.0721(15) Uani 1 1 d . .
H36 H 0.4309 0.2754 0.8357 0.086 Uiso 1 1 calc R U
C37 C 0.2739(2) 0.1952(4) 0.77411(18) 0.0483(11) Uani 1 1 d . .
C38 C 0.2084(2) 0.1683(4) 0.78682(19) 0.0451(11) Uani 1 1 d . .
C39 C 0.2772(3) 0.1921(5) 0.7175(2) 0.0618(13) Uani 1 1 d . .
C40 C 0.1476(3) 0.1420(4) 0.7431(2) 0.0563(12) Uani 1 1 d . .
N1 N 0.2730(2) 0.3947(4) 0.92016(15) 0.0576(10) Uani 1 1 d . .
H1 H 0.2264 0.3840 0.9275 0.069 Uiso 1 1 calc R U
N2 N 0.3959(2) 0.2477(5) 0.95335(18) 0.0749(12) Uani 1 1 d . .
H2 H 0.4346 0.2347 0.9354 0.090 Uiso 1 1 calc R U
N3 N 0.3270(2) 0.0139(4) 0.92375(18) 0.0743(12) Uani 1 1 d . .
H3 H 0.2897 -0.0084 0.9422 0.089 Uiso 1 1 calc R U
N4 N 0.20844(18) 0.1713(3) 0.84245(15) 0.0469(9) Uani 1 1 d . .
N5 N 0.33088(18) 0.2256(4) 0.81786(16) 0.0531(9) Uani 1 1 d . .
O1 O 0.1001(2) -0.1909(3) 0.69641(15) 0.0711(9) Uani 1 1 d . .
O2 O 0.01956(18) -0.0395(3) 0.60037(14) 0.0664(9) Uani 1 1 d . .
O3 O -0.00588(17) 0.2083(3) 0.59778(14) 0.0662(9) Uani 1 1 d . .
O4 O 0.04260(16) 0.4124(3) 0.68284(14) 0.0642(9) Uani 1 1 d . .
F1 F 0.2247(2) 0.1616(4) -0.00520(17) 0.1173(13) Uani 1 1 d . .
F2 F 0.1733(3) -0.0586(5) 0.0641(2) 0.170(2) Uani 1 1 d . .
F3 F 0.2100(5) -0.0458(5) -0.0121(3) 0.233(4) Uani 1 1 d . .
F4 F 0.1834(6) 0.1485(7) 0.0683(4) 0.312(6) Uani 1 1 d . .
F5 F 0.2762(4) 0.0354(12) 0.0617(4) 0.337(7) Uani 1 1 d . .
F6 F 0.1260(3) 0.0654(7) -0.0046(3) 0.226(3) Uani 1 1 d . .
F7 F 0.4720(3) 0.7474(5) 0.8182(2) 0.1502(17) Uani 1 1 d . .
F8 F 0.4969(3) 0.4927(4) 0.8900(2) 0.1433(16) Uani 1 1 d . .
F9 F 0.4050(2) 0.5799(6) 0.82444(18) 0.1510(19) Uani 1 1 d . .
F10 F 0.56226(19) 0.6629(5) 0.88229(17) 0.1335(16) Uani 1 1 d . .
F11 F 0.4593(2) 0.6844(4) 0.90353(17) 0.1202(13) Uani 1 1 d . .
F12 F 0.5098(2) 0.5528(5) 0.80511(17) 0.1365(16) Uani 1 1 d . .
P1 P 0.20067(10) 0.05057(17) 0.03171(7) 0.0873(5) Uani 1 1 d . .
P2 P 0.48382(8) 0.62036(16) 0.85352(6) 0.0754(4) Uani 1 1 d . .
Cu1 Cu 0.30386(3) 0.20953(6) 0.89586(2) 0.0537(2) Uani 1 1 d . .

loop_
_atom_site_aniso_label
_atom_site_aniso_U_11
_atom_site_aniso_U_22
_atom_site_aniso_U_33
_atom_site_aniso_U_23
_atom_site_aniso_U_13
_atom_site_aniso_U_12
C1 0.095(4) 0.056(3) 0.073(4) -0.013(3) 0.032(3) 0.008(3)
C2 0.094(4) 0.060(4) 0.074(4) -0.016(3) 0.024(3) -0.009(3)
C3 0.059(3) 0.082(4) 0.043(3) -0.004(3) 0.014(2) -0.015(3)
C4 0.087(4) 0.086(4) 0.061(3) -0.009(3) 0.027(3) -0.026(3)
C5 0.076(4) 0.130(6) 0.063(4) -0.014(4) 0.013(3) -0.024(4)
C6 0.063(4) 0.139(6) 0.066(4) -0.001(4) 0.002(3) -0.008(4)
C7 0.065(3) 0.098(4) 0.063(3) 0.000(3) 0.011(3) -0.004(3)
C8 0.059(3) 0.075(4) 0.047(3) 0.002(3) 0.012(2) -0.011(3)
C9 0.069(3) 0.064(3) 0.064(3) 0.010(3) 0.000(3) 0.007(3)
C10 0.076(3) 0.050(3) 0.072(4) 0.012(3) 0.017(3) 0.006(3)
C11 0.057(3) 0.032(2) 0.068(3) 0.005(2) 0.015(3) 0.009(2)
C12 0.051(3) 0.050(3) 0.067(3) -0.001(2) 0.019(3) 0.008(2)
C13 0.071(3) 0.052(3) 0.067(3) 0.002(2) 0.031(3) 0.014(3)
C14 0.067(3) 0.032(2) 0.066(3) 0.003(2) 0.019(3) 0.007(2)
C15 0.053(3) 0.039(3) 0.069(3) 0.009(2) 0.015(3) -0.002(2)
C16 0.060(3) 0.041(3) 0.063(3) 0.010(2) 0.020(3) 0.004(2)
C17 0.073(3) 0.052(3) 0.067(3) 0.001(3) 0.010(3) -0.008(3)
C18 0.081(4) 0.080(4) 0.053(3) -0.009(3) 0.012(3) -0.002(3)
C19 0.074(4) 0.093(4) 0.057(3) 0.000(3) 0.002(3) -0.022(3)
C20 0.096(4) 0.102(5) 0.060(4) 0.012(4) -0.004(3) 0.006(4)
C21 0.091(4) 0.097(5) 0.064(4) 0.018(3) -0.018(3) 0.026(4)
C22 0.099(5) 0.077(4) 0.105(5) -0.002(4) 0.007(4) 0.033(4)
C23 0.089(4) 0.045(3) 0.084(4) 0.005(3) 0.011(3) 0.024(3)
C24 0.109(5) 0.049(3) 0.067(4) 0.009(3) 0.029(4) 0.016(3)
C25 0.091(4) 0.044(3) 0.076(4) 0.007(3) 0.037(3) 0.006(3)
C26 0.079(4) 0.033(3) 0.084(4) 0.002(2) 0.029(3) 0.010(2)
C27 0.090(4) 0.053(3) 0.076(4) -0.007(3) 0.031(3) 0.015(3)
C28 0.078(4) 0.063(4) 0.087(4) -0.003(3) 0.022(4) 0.022(3)
C29 0.060(3) 0.044(3) 0.079(3) 0.007(2) 0.024(3) 0.000(2)
C30 0.049(3) 0.048(3) 0.108(5) 0.009(3) 0.021(3) -0.004(2)
C31 0.062(4) 0.043(3) 0.089(4) 0.004(3) 0.000(3) -0.008(2)
C32 0.091(4) 0.045(3) 0.056(3) -0.007(2) -0.008(3) 0.006(3)
C33 0.110(5) 0.061(3) 0.049(3) -0.001(3) 0.017(3) 0.010(3)
C34 0.104(5) 0.100(5) 0.065(4) 0.010(3) 0.048(4) 0.019(4)
C35 0.074(4) 0.122(5) 0.084(4) 0.013(4) 0.041(4) 0.003(4)
C36 0.054(3) 0.091(4) 0.075(4) 0.008(3) 0.024(3) 0.001(3)
C37 0.059(3) 0.039(2) 0.046(3) 0.005(2) 0.012(2) 0.009(2)
C38 0.051(3) 0.028(2) 0.053(3) 0.003(2) 0.008(2) 0.0050(19)
C39 0.077(4) 0.056(3) 0.054(3) 0.004(2) 0.020(3) 0.014(3)
C40 0.063(3) 0.029(2) 0.067(3) -0.001(2) 0.002(3) 0.003(2)
N1 0.060(2) 0.059(2) 0.054(2) -0.002(2) 0.0170(19) 0.0039(19)
N2 0.065(3) 0.089(3) 0.061(3) 0.008(3) 0.003(2) 0.005(2)
N3 0.079(3) 0.067(3) 0.073(3) 0.008(2) 0.013(2) 0.011(2)
N4 0.046(2) 0.038(2) 0.058(3) 0.0078(17) 0.0168(18) 0.0049(16)
N5 0.043(2) 0.057(2) 0.059(2) 0.0055(19) 0.015(2) 0.0057(18)
O1 0.083(3) 0.065(2) 0.069(2) 0.0020(18) 0.027(2) -0.0018(18)
O2 0.078(2) 0.054(2) 0.064(2) -0.0060(17) 0.0135(19) -0.0087(17)
O3 0.065(2) 0.060(2) 0.064(2) 0.0031(17) -0.0005(17) -0.0016(17)
O4 0.054(2) 0.073(2) 0.063(2) -0.0054(17) 0.0115(17) 0.0061(16)
F1 0.137(3) 0.100(3) 0.129(3) 0.000(2) 0.061(3) -0.030(2)
F2 0.264(6) 0.140(4) 0.149(4) 0.033(3) 0.128(4) -0.017(4)
F3 0.384(10) 0.124(4) 0.296(8) -0.067(5) 0.270(8) -0.081(5)
F4 0.571(16) 0.204(6) 0.288(8) -0.167(6) 0.335(10) -0.217(9)
F5 0.153(6) 0.496(16) 0.312(10) 0.270(11) -0.020(6) -0.030(8)
F6 0.147(5) 0.232(7) 0.291(8) 0.113(7) 0.045(5) -0.041(5)
F7 0.162(4) 0.136(4) 0.157(4) 0.054(3) 0.050(3) 0.001(3)
F8 0.169(4) 0.114(3) 0.164(4) 0.042(3) 0.076(3) 0.016(3)
F9 0.081(3) 0.232(5) 0.130(3) -0.010(3) 0.011(2) -0.056(3)
F10 0.081(2) 0.212(5) 0.112(3) -0.033(3) 0.034(2) -0.040(3)
F11 0.105(3) 0.155(4) 0.113(3) -0.024(3) 0.051(2) 0.014(2)
F12 0.147(4) 0.172(4) 0.106(3) -0.045(3) 0.061(3) -0.023(3)
P1 0.1050(14) 0.0939(12) 0.0708(10) -0.0109(9) 0.0373(10) -0.0141(10)
P2 0.0699(9) 0.0864(11) 0.0739(10) -0.0004(8) 0.0263(8) -0.0135(8)
Cu1 0.0495(4) 0.0604(4) 0.0484(4) 0.0044(3) 0.0086(3) 0.0051(3)

loop_
_atom_type_symbol
_atom_type_description
_atom_type_scat_dispersion_real
_atom_type_scat_dispersion_imag
_atom_type_scat_source
C C 0.0033 0.0016 'International Tables Vol C Tables 4.2.6.8 and 6.1.1.4'
H H 0.0000 0.0000 'International Tables Vol C Tables 4.2.6.8 and 6.1.1.4'
N N 0.0061 0.0033 'International Tables Vol C Tables 4.2.6.8 and 6.1.1.4'
O O 0.0106 0.0060 'International Tables Vol C Tables 4.2.6.8 and 6.1.1.4'
F F 0.0171 0.0103 'International Tables Vol C Tables 4.2.6.8 and 6.1.1.4'
P P 0.1023 0.0942 'International Tables Vol C Tables 4.2.6.8 and 6.1.1.4'
Cu Cu 0.3201 1.2651 'International Tables Vol C Tables 4.2.6.8 and 6.1.1.4'

loop_
_geom_angle_atom_site_label_1
_geom_angle_atom_site_label_2
_geom_angle_atom_site_label_3
_geom_angle
O1 C1 C2 108.2(4)
O2 C2 C1 107.2(4)
O2 C3 C4 124.4(5)
O2 C3 C8 116.5(4)
C4 C3 C8 119.2(5)
C3 C4 C5 120.6(6)
C6 C5 C4 119.8(6)
C5 C6 C7 121.1(6)
C8 C7 C6 119.3(6)
O3 C8 C7 123.9(5)
O3 C8 C3 116.1(4)
C7 C8 C3 120.0(5)
O3 C9 C10 108.8(4)
O4 C10 C9 107.9(4)
O4 C11 C12 115.0(4)
O4 C11 C16 125.6(4)
C12 C11 C16 119.3(4)
C13 C12 C11 120.3(4)
C12 C13 C14 122.1(5)
C15 C14 C13 116.2(4)
C15 C14 C17 122.4(4)
C13 C14 C17 121.4(4)
C16 C15 C14 122.7(4)
C15 C16 C11 119.2(4)
C14 C17 N1 113.2(4)
N1 C18 C19 108.7(4)
N2 C19 C18 109.4(4)
N2 C20 C21 109.4(5)
C20 C21 N3 110.7(5)
N3 C22 C23 117.3(5)
C28 C23 C24 116.5(5)
C28 C23 C22 119.9(6)
C24 C23 C22 123.5(6)
C25 C24 C23 122.0(5)
C24 C25 C26 120.2(5)
O1 C26 C27 125.0(5)
O1 C26 C25 117.0(5)
C27 C26 C25 117.9(5)
C28 C27 C26 120.7(5)
C27 C28 C23 122.5(6)
N4 C29 C30 122.3(5)
C31 C30 C29 119.1(5)
C30 C31 C40 120.3(5)
C33 C32 C40 120.6(5)
C32 C33 C39 122.1(5)
C35 C34 C39 119.9(5)
C34 C35 C36 119.9(5)
N5 C36 C35 123.0(5)
N5 C37 C39 122.4(4)
N5 C37 C38 117.9(4)
C39 C37 C38 119.7(4)
N4 C38 C40 122.7(4)
N4 C38 C37 117.2(4)
C40 C38 C37 120.1(4)
C37 C39 C34 116.9(5)
C37 C39 C33 118.6(5)
C34 C39 C33 124.5(5)
C31 C40 C38 117.7(5)
C31 C40 C32 123.4(5)
C38 C40 C32 118.9(5)
C18 N1 C17 111.6(4)
C18 N1 Cu1 104.5(3)
C17 N1 Cu1 118.5(3)
C20 N2 C19 116.4(5)
C20 N2 Cu1 105.4(4)
C19 N2 Cu1 109.9(3)
C22 N3 C21 107.4(4)
C22 N3 Cu1 128.2(4)
C21 N3 Cu1 105.7(3)
C29 N4 C38 117.9(4)
C29 N4 Cu1 128.2(3)
C38 N4 Cu1 113.8(3)
C36 N5 C37 117.9(4)
C36 N5 Cu1 132.2(3)
C37 N5 Cu1 109.9(3)
C26 O1 C1 118.2(4)
C3 O2 C2 117.7(4)
C8 O3 C9 117.0(4)
C11 O4 C10 118.5(4)
F4 P1 F5 97.9(7)
F4 P1 F6 86.6(6)
F5 P1 F6 174.0(5)
F4 P1 F3 172.5(6)
F5 P1 F3 89.2(6)
F6 P1 F3 86.2(5)
F4 P1 F2 91.2(3)
F5 P1 F2 96.1(4)
F6 P1 F2 87.8(3)
F3 P1 F2 90.5(3)
F4 P1 F1 90.1(3)
F5 P1 F1 87.1(3)
F6 P1 F1 88.9(3)
F3 P1 F1 87.8(3)
F2 P1 F1 176.3(3)
F7 P2 F10 89.6(3)
F7 P2 F9 89.6(3)
F10 P2 F9 179.1(3)
F7 P2 F12 89.2(3)
F10 P2 F12 89.2(2)
F9 P2 F12 91.1(3)
F7 P2 F8 179.1(3)
F10 P2 F8 89.5(3)
F9 P2 F8 91.3(3)
F12 P2 F8 91.1(3)
F7 P2 F11 92.7(3)
F10 P2 F11 90.0(2)
F9 P2 F11 89.7(2)
F12 P2 F11 178.0(3)
F8 P2 F11 87.1(2)
N2 Cu1 N4 176.15(17)
N2 Cu1 N5 102.81(17)
N4 Cu1 N5 81.01(14)
N2 Cu1 N1 84.03(17)
N4 Cu1 N1 94.26(14)
N5 Cu1 N1 109.77(14)
N2 Cu1 N3 83.70(18)
N4 Cu1 N3 95.76(15)
N5 Cu1 N3 106.16(16)
N1 Cu1 N3 143.77(16)

loop_
_geom_bond_atom_site_label_1
_geom_bond_atom_site_label_2
_geom_bond_distance
C1 O1 1.424(6)
C1 C2 1.497(7)
C2 O2 1.431(6)
C3 O2 1.358(6)
C3 C4 1.378(7)
C3 C8 1.390(7)
C4 C5 1.380(8)
C5 C6 1.350(9)
C6 C7 1.386(8)
C7 C8 1.377(7)
C8 O3 1.372(6)
C9 O3 1.422(6)
C9 C10 1.498(7)
C10 O4 1.421(6)
C11 O4 1.369(5)
C11 C12 1.380(6)
C11 C16 1.389(6)
C12 C13 1.351(6)
C13 C14 1.397(6)
C14 C15 1.387(6)
C14 C17 1.486(6)
C15 C16 1.362(6)
C17 N1 1.497(6)
C18 N1 1.479(6)
C18 C19 1.486(7)
C19 N2 1.473(7)
C20 N2 1.449(7)
C20 C21 1.474(8)
C21 N3 1.485(6)
C22 N3 1.456(7)
C22 C23 1.503(8)
C23 C28 1.373(8)
C23 C24 1.388(8)
C24 C25 1.366(7)
C25 C26 1.385(7)
C26 O1 1.364(6)
C26 C27 1.384(7)
C27 C28 1.355(7)
C29 N4 1.323(6)
C29 C30 1.405(7)
C30 C31 1.348(7)
C31 C40 1.383(7)
C32 C33 1.329(7)
C32 C40 1.434(7)
C33 C39 1.415(7)
C34 C35 1.331(8)
C34 C39 1.410(8)
C35 C36 1.380(8)
C36 N5 1.325(6)
C37 N5 1.352(6)
C37 C39 1.402(6)
C37 C38 1.421(6)
C38 N4 1.358(5)
C38 C40 1.391(6)
N1 Cu1 2.133(4)
N2 Cu1 1.994(4)
N3 Cu1 2.137(4)
N4 Cu1 2.000(4)
N5 Cu1 2.115(4)
F1 P1 1.603(4)
F2 P1 1.550(4)
F3 P1 1.506(5)
F4 P1 1.447(6)
F5 P1 1.464(7)
F6 P1 1.492(6)
F7 P2 1.550(5)
F8 P2 1.570(4)
F9 P2 1.565(4)
F10 P2 1.563(4)
F11 P2 1.572(4)
F12 P2 1.569(4)
